data_1543743
loop_
_publ_author_name
'Lu, Hongjian'
'lang, kai'
'Jiang, Huiling'
'Wojtas, Lukasz'
'Zhang, Peter'

_publ_section_title
;
 Intramolecular 1,5-C(sp3)-H Radical Amination via Co(II)-Based
 Metalloradical Catalysis for Five-Membered Cyclic Sulfamides
;
_journal_name_full 'Chem. Sci.'
_journal_paper_doi 10.1039/C6SC02231F
_journal_year 2016
_chemical_absolute_configuration ad
_chemical_formula_moiety 'C13 H18 N2 O4 S'
_chemical_formula_sum 'C13 H18 N2 O4 S'
_chemical_formula_weight 298.35
_chemical_name_systematic
;
 ?
;
_space_group_crystal_system orthorhombic
_space_group_IT_number 19
_space_group_name_Hall 'P 2ac 2ab'
_space_group_name_H-M_alt 'P 21 21 21'
_symmetry_space_group_name_Hall 'P 2ac 2ab'
_symmetry_space_group_name_H-M 'P 21 21 21'
_atom_sites_solution_hydrogens mixed
_audit_creation_date 2014-05-05
_audit_creation_method
;
Olex2 1.2
(compiled 2014.03.20 svn.r2914 for OlexSys, GUI svn.r4816)
;
_audit_update_record
;
2016-05-19 deposited with the CCDC.
2016-07-28 downloaded from the CCDC.
;
_cell_angle_alpha 90
_cell_angle_beta 90
_cell_angle_gamma 90
_cell_formula_units_Z 4
_cell_length_a 6.1655(2)
_cell_length_b 9.5773(3)
_cell_length_c 24.0447(8)
_cell_measurement_reflns_used 3324
_cell_measurement_temperature 100(2)
_cell_measurement_theta_max 68.70
_cell_measurement_theta_min 3.68
_cell_volume 1419.81(8)
_computing_data_reduction 'SAINT v8.34A (Bruker, 2013)'
_computing_molecular_graphics 'Olex2 (Dolomanov et al., 2009)'
_computing_publication_material 'Olex2 (Dolomanov et al., 2009)'
_computing_structure_refinement 'XL (Sheldrick, 2008)'
_diffrn_ambient_temperature 100.15
_diffrn_measured_fraction_theta_full 0.971
_diffrn_measured_fraction_theta_max 0.961
_diffrn_measurement_device_type 'Bruker APEX-II CCD'
_diffrn_measurement_method '\f and \w scans'
_diffrn_radiation_type CuK\a
_diffrn_radiation_wavelength 1.54178
_diffrn_reflns_av_R_equivalents 0.0478
_diffrn_reflns_av_unetI/netI 0.0420
_diffrn_reflns_Laue_measured_fraction_full 0.971
_diffrn_reflns_Laue_measured_fraction_max 0.961
_diffrn_reflns_limit_h_max 5
_diffrn_reflns_limit_h_min -6
_diffrn_reflns_limit_k_max 11
_diffrn_reflns_limit_k_min -11
_diffrn_reflns_limit_l_max 27
_diffrn_reflns_limit_l_min -28
_diffrn_reflns_number 9770
_diffrn_reflns_point_group_measured_fraction_full 0.971
_diffrn_reflns_point_group_measured_fraction_max 0.953
_diffrn_reflns_theta_full 66.595
_diffrn_reflns_theta_max 68.870
_diffrn_reflns_theta_min 3.676
_diffrn_source 'fine-focus sealed tube'
_diffrn_standards_number 0
_exptl_absorpt_coefficient_mu 2.173
_exptl_absorpt_correction_T_max 0.7532
_exptl_absorpt_correction_T_min 0.6076
_exptl_absorpt_correction_type multi-scan
_exptl_absorpt_process_details
;
SADABS-2012/1 (Bruker,2012) was used for absorption correction.
wR2(int) was 0.0843 before and 0.0691 after correction.
The Ratio of minimum to maximum transmission is 0.8067.
The \l/2 correction factor is 0.0015.
;
_exptl_crystal_colour colorless
_exptl_crystal_density_diffrn 1.396
_exptl_crystal_description plate
_exptl_crystal_F_000 632
_exptl_crystal_size_max 0.2
_exptl_crystal_size_mid 0.2
_exptl_crystal_size_min 0.03
_refine_diff_density_max 0.192
_refine_diff_density_min -0.338
_refine_diff_density_rms 0.051
_refine_ls_abs_structure_details
;
 Flack x determined using 940 quotients [(I+)-(I-)]/[(I+)+(I-)]
 (Parsons and Flack (2004), Acta Cryst. A60, s61).
;
_refine_ls_abs_structure_Flack 0.032(12)
_refine_ls_extinction_method none
_refine_ls_goodness_of_fit_ref 1.031
_refine_ls_hydrogen_treatment mixed
_refine_ls_matrix_type full
_refine_ls_number_parameters 186
_refine_ls_number_reflns 2515
_refine_ls_number_restraints 0
_refine_ls_restrained_S_all 1.031
_refine_ls_R_factor_all 0.0332
_refine_ls_R_factor_gt 0.0304
_refine_ls_shift/su_max 0.001
_refine_ls_shift/su_mean 0.000
_refine_ls_structure_factor_coef Fsqd
_refine_ls_weighting_details 'w=1/[\s^2^(Fo^2^)+(0.0398P)^2^] where P=(Fo^2^+2Fc^2^)/3'
_refine_ls_weighting_scheme calc
_refine_ls_wR_factor_gt 0.0712
_refine_ls_wR_factor_ref 0.0723
_reflns_Friedel_coverage 0.678
_reflns_Friedel_fraction_full 0.971
_reflns_Friedel_fraction_max 0.942
_reflns_number_gt 2366
_reflns_number_total 2515
_reflns_threshold_expression 'I > 2\s(I)'
_cod_data_source_file c6sc02231f3.cif
_cod_data_source_block v_77_1_0m
_cod_database_code 1543743
_shelxl_version_number 2013-4
_shelx_space_group_comment
;
The symmetry employed for this shelxl refinement is uniquely defined
by the following loop, which should always be used as a source of
symmetry information in preference to the above space-group names.
They are only intended as comments.
;
_shelx_estimated_absorpt_t_max 0.938
_shelx_estimated_absorpt_t_min 0.670
_olex2_refinement_description
;
1. Fixed Uiso
 At 1.2 times of:
  All C(H) groups, All C(H,H) groups
 At 1.5 times of:
  All C(H,H,H) groups
2.a Ternary CH refined with riding coordinates:
 C2(H2)
2.b Secondary CH2 refined with riding coordinates:
 C3(H3A,H3B), C4(H4A,H4B), C6(H6A,H6B), C13(H13A,H13B)
2.c Aromatic/amide H refined with riding coordinates:
 C8(H8), C9(H9), C10(H10), C11(H11), C12(H12)
2.d Idealised Me refined as rotating group:
 C14(H14A,H14B,H14C)
;

loop_
_space_group_symop_operation_xyz
'x, y, z'
'-x+1/2, -y, z+1/2'
'-x, y+1/2, -z+1/2'
'x+1/2, -y+1/2, -z'

loop_
_atom_site_label
_atom_site_type_symbol
_atom_site_fract_x
_atom_site_fract_y
_atom_site_fract_z
_atom_site_U_iso_or_equiv
_atom_site_adp_type
_atom_site_occupancy
_atom_site_site_symmetry_order
_atom_site_calc_flag
_atom_site_refinement_flags_posn
S1 S 0.40658(10) 0.26547(6) 0.77090(2) 0.01355(16) Uani 1 1 d .
C1 C 0.4167(5) 0.4668(3) 0.62929(11) 0.0167(6) Uani 1 1 d .
C2 C 0.3149(4) 0.3840(3) 0.67643(11) 0.0156(6) Uani 1 1 d .
H2 H 0.2635 0.2926 0.6613 0.019 Uiso 1 1 calc R
C3 C 0.1204(5) 0.4602(3) 0.70225(11) 0.0173(6) Uani 1 1 d .
H3A H 0.1651 0.5553 0.7136 0.021 Uiso 1 1 calc R
H3B H 0.0042 0.4693 0.6741 0.021 Uiso 1 1 calc R
C4 C 0.0327(4) 0.3825(3) 0.75254(12) 0.0174(6) Uani 1 1 d .
H4A H -0.0864 0.4373 0.7694 0.021 Uiso 1 1 calc R
H4B H -0.0276 0.2916 0.7404 0.021 Uiso 1 1 calc R
C6 C 0.1190(5) 0.3233(3) 0.85030(11) 0.0169(6) Uani 1 1 d .
H6A H 0.2297 0.2707 0.8715 0.020 Uiso 1 1 calc R
H6B H -0.0115 0.2637 0.8467 0.020 Uiso 1 1 calc R
C7 C 0.0616(5) 0.4562(3) 0.88096(11) 0.0177(6) Uani 1 1 d .
C8 C 0.2123(5) 0.5633(3) 0.88620(14) 0.0268(7) Uani 1 1 d .
H8 H 0.3509 0.5542 0.8693 0.032 Uiso 1 1 calc R
C9 C 0.1624(6) 0.6825(3) 0.91569(15) 0.0327(8) Uani 1 1 d .
H9 H 0.2677 0.7544 0.9192 0.039 Uiso 1 1 calc R
C10 C -0.0388(5) 0.6988(3) 0.94027(13) 0.0268(7) Uani 1 1 d .
H10 H -0.0719 0.7808 0.9608 0.032 Uiso 1 1 calc R
C11 C -0.1918(5) 0.5935(3) 0.93445(12) 0.0257(7) Uani 1 1 d .
H11 H -0.3311 0.6038 0.9509 0.031 Uiso 1 1 calc R
C12 C -0.1428(5) 0.4736(3) 0.90490(12) 0.0213(6) Uani 1 1 d .
H12 H -0.2491 0.4025 0.9009 0.026 Uiso 1 1 calc R
C13 C 0.3363(5) 0.5902(3) 0.54694(12) 0.0268(7) Uani 1 1 d .
H13A H 0.4338 0.5348 0.5228 0.032 Uiso 1 1 calc R
H13B H 0.4166 0.6729 0.5605 0.032 Uiso 1 1 calc R
C14 C 0.1381(6) 0.6344(3) 0.51529(13) 0.0306(8) Uani 1 1 d .
H14A H 0.0610 0.5516 0.5019 0.046 Uiso 1 1 calc GR
H14B H 0.1813 0.6923 0.4836 0.046 Uiso 1 1 calc GR
H14C H 0.0426 0.6884 0.5398 0.046 Uiso 1 1 calc GR
N1 N 0.2036(4) 0.3581(2) 0.79476(9) 0.0160(5) Uani 1 1 d .
N2 N 0.4868(4) 0.3564(2) 0.71760(10) 0.0151(5) Uani 1 1 d .
O1 O 0.5742(3) 0.2658(2) 0.81203(7) 0.0181(4) Uani 1 1 d .
O2 O 0.3349(3) 0.1330(2) 0.74948(8) 0.0202(5) Uani 1 1 d .
O3 O 0.6056(3) 0.4928(2) 0.62417(8) 0.0227(5) Uani 1 1 d .
O4 O 0.2617(3) 0.5063(2) 0.59336(8) 0.0221(5) Uani 1 1 d .
H2A H 0.546(5) 0.429(4) 0.7271(14) 0.021(9) Uiso 1 1 d .

loop_
_atom_site_aniso_label
_atom_site_aniso_U_11
_atom_site_aniso_U_22
_atom_site_aniso_U_33
_atom_site_aniso_U_23
_atom_site_aniso_U_13
_atom_site_aniso_U_12
S1 0.0121(3) 0.0111(3) 0.0174(3) 0.0013(2) -0.0012(2) 0.0009(2)
C1 0.0228(17) 0.0111(12) 0.0163(13) -0.0028(10) 0.0022(12) 0.0017(12)
C2 0.0160(15) 0.0144(13) 0.0163(14) 0.0003(11) -0.0007(10) -0.0018(10)
C3 0.0139(15) 0.0175(13) 0.0205(13) 0.0026(11) -0.0011(11) 0.0015(11)
C4 0.0108(16) 0.0195(14) 0.0217(14) 0.0038(12) -0.0024(10) 0.0007(10)
C6 0.0166(15) 0.0157(13) 0.0185(13) 0.0029(11) 0.0004(11) 0.0014(11)
C7 0.0197(16) 0.0173(14) 0.0159(13) 0.0036(11) -0.0020(10) -0.0008(11)
C8 0.0204(17) 0.0260(17) 0.0342(17) 0.0002(13) 0.0021(13) -0.0049(12)
C9 0.039(2) 0.0208(16) 0.0383(19) -0.0010(15) -0.0044(15) -0.0109(14)
C10 0.041(2) 0.0173(15) 0.0223(15) -0.0007(12) -0.0066(13) 0.0069(12)
C11 0.0270(17) 0.0275(17) 0.0227(15) 0.0006(12) 0.0018(12) 0.0062(13)
C12 0.0222(17) 0.0205(15) 0.0211(14) 0.0025(12) -0.0009(11) -0.0013(11)
C13 0.0337(19) 0.0261(17) 0.0206(15) 0.0059(13) 0.0044(12) 0.0051(13)
C14 0.043(2) 0.0277(18) 0.0206(15) 0.0045(13) -0.0016(13) 0.0028(14)
N1 0.0146(12) 0.0171(12) 0.0164(11) 0.0026(9) 0.0003(9) 0.0023(9)
N2 0.0127(11) 0.0134(12) 0.0193(12) -0.0008(9) -0.0012(8) -0.0014(9)
O1 0.0152(10) 0.0173(9) 0.0219(9) 0.0006(8) -0.0031(7) 0.0005(8)
O2 0.0202(11) 0.0139(10) 0.0264(10) 0.0016(8) -0.0032(8) 0.0004(7)
O3 0.0169(12) 0.0274(11) 0.0239(10) 0.0021(8) 0.0044(9) 0.0007(9)
O4 0.0228(11) 0.0240(11) 0.0196(10) 0.0052(8) -0.0035(8) -0.0028(8)

loop_
_atom_type_symbol
_atom_type_description
_atom_type_scat_dispersion_real
_atom_type_scat_dispersion_imag
_atom_type_scat_source
C C 0.0181 0.0091 'International Tables Vol C Tables 4.2.6.8 and 6.1.1.4'
H H 0.0000 0.0000 'International Tables Vol C Tables 4.2.6.8 and 6.1.1.4'
N N 0.0311 0.0180 'International Tables Vol C Tables 4.2.6.8 and 6.1.1.4'
O O 0.0492 0.0322 'International Tables Vol C Tables 4.2.6.8 and 6.1.1.4'
S S 0.3331 0.5567 'International Tables Vol C Tables 4.2.6.8 and 6.1.1.4'

loop_
_geom_angle_atom_site_label_1
_geom_angle_atom_site_label_2
_geom_angle_atom_site_label_3
_geom_angle
N2 S1 N1 102.61(12)
O1 S1 N1 107.97(12)
O1 S1 N2 108.91(12)
O1 S1 O2 118.11(12)
O2 S1 N1 111.61(12)
O2 S1 N2 106.47(12)
O3 C1 C2 126.0(3)
O3 C1 O4 124.6(3)
O4 C1 C2 109.5(2)
C1 C2 H2 108.4
C1 C2 C3 112.1(2)
C3 C2 H2 108.4
N2 C2 C1 107.3(2)
N2 C2 H2 108.4
N2 C2 C3 112.0(2)
C2 C3 H3A 109.3
C2 C3 H3B 109.3
H3A C3 H3B 108.0
C4 C3 C2 111.5(2)
C4 C3 H3A 109.3
C4 C3 H3B 109.3
C3 C4 H4A 109.3
C3 C4 H4B 109.3
H4A C4 H4B 107.9
N1 C4 C3 111.7(2)
N1 C4 H4A 109.3
N1 C4 H4B 109.3
H6A C6 H6B 108.2
C7 C6 H6A 109.8
C7 C6 H6B 109.8
N1 C6 H6A 109.8
N1 C6 H6B 109.8
N1 C6 C7 109.5(2)
C8 C7 C6 120.6(3)
C8 C7 C12 118.6(3)
C12 C7 C6 120.8(3)
C7 C8 H8 119.7
C9 C8 C7 120.6(3)
C9 C8 H8 119.7
C8 C9 H9 119.6
C8 C9 C10 120.8(3)
C10 C9 H9 119.6
C9 C10 H10 120.5
C9 C10 C11 119.0(3)
C11 C10 H10 120.5
C10 C11 H11 119.8
C12 C11 C10 120.4(3)
C12 C11 H11 119.8
C7 C12 H12 119.7
C11 C12 C7 120.5(3)
C11 C12 H12 119.7
H13A C13 H13B 108.6
C14 C13 H13A 110.4
C14 C13 H13B 110.4
O4 C13 H13A 110.4
O4 C13 H13B 110.4
O4 C13 C14 106.8(3)
C13 C14 H14A 109.5
C13 C14 H14B 109.5
C13 C14 H14C 109.5
H14A C14 H14B 109.5
H14A C14 H14C 109.5
H14B C14 H14C 109.5
C4 N1 S1 112.87(18)
C6 N1 S1 117.76(19)
C6 N1 C4 113.9(2)
S1 N2 H2A 112(2)
C2 N2 S1 113.99(18)
C2 N2 H2A 111(2)
C1 O4 C13 115.2(2)

loop_
_geom_bond_atom_site_label_1
_geom_bond_atom_site_label_2
_geom_bond_distance
S1 N1 1.638(2)
S1 N2 1.626(2)
S1 O1 1.4303(19)
S1 O2 1.439(2)
C1 C2 1.519(4)
C1 O3 1.198(4)
C1 O4 1.343(4)
C2 H2 1.0000
C2 C3 1.535(4)
C2 N2 1.474(3)
C3 H3A 0.9900
C3 H3B 0.9900
C3 C4 1.519(4)
C4 H4A 0.9900
C4 H4B 0.9900
C4 N1 1.482(3)
C6 H6A 0.9900
C6 H6B 0.9900
C6 C7 1.513(4)
C6 N1 1.472(4)
C7 C8 1.389(4)
C7 C12 1.395(4)
C8 H8 0.9500
C8 C9 1.379(5)
C9 H9 0.9500
C9 C10 1.383(5)
C10 H10 0.9500
C10 C11 1.388(5)
C11 H11 0.9500
C11 C12 1.384(4)
C12 H12 0.9500
C13 H13A 0.9900
C13 H13B 0.9900
C13 C14 1.501(4)
C13 O4 1.450(4)
C14 H14A 0.9800
C14 H14B 0.9800
C14 H14C 0.9800
N2 H2A 0.82(4)

loop_
_geom_torsion_atom_site_label_1
_geom_torsion_atom_site_label_2
_geom_torsion_atom_site_label_3
_geom_torsion_atom_site_label_4
_geom_torsion
C1 C2 C3 C4 -175.0(2)
C1 C2 N2 S1 -178.95(18)
C2 C1 O4 C13 178.2(2)
C2 C3 C4 N1 55.5(3)
C3 C2 N2 S1 57.5(3)
C3 C4 N1 S1 -59.9(3)
C3 C4 N1 C6 162.3(2)
C6 C7 C8 C9 -177.9(3)
C6 C7 C12 C11 177.9(3)
C7 C6 N1 S1 141.1(2)
C7 C6 N1 C4 -83.3(3)
C7 C8 C9 C10 -0.6(5)
C8 C7 C12 C11 -1.7(4)
C8 C9 C10 C11 -0.6(5)
C9 C10 C11 C12 0.6(5)
C10 C11 C12 C7 0.6(5)
C12 C7 C8 C9 1.7(5)
C14 C13 O4 C1 -174.6(2)
N1 S1 N2 C2 -55.9(2)
N1 C6 C7 C8 -52.7(4)
N1 C6 C7 C12 127.8(3)
N2 S1 N1 C4 56.8(2)
N2 S1 N1 C6 -167.3(2)
N2 C2 C3 C4 -54.2(3)
O1 S1 N1 C4 171.71(18)
O1 S1 N1 C6 -52.3(2)
O1 S1 N2 C2 -170.16(18)
O2 S1 N1 C4 -56.9(2)
O2 S1 N1 C6 79.1(2)
O2 S1 N2 C2 61.5(2)
O3 C1 C2 C3 129.9(3)
O3 C1 C2 N2 6.5(4)
O3 C1 O4 C13 -2.2(4)
O4 C1 C2 C3 -50.5(3)
O4 C1 C2 N2 -174.0(2)
